data_1555601
loop_
_publ_author_name
'Rahman, M. Toufiqur'
'Deschamps, Jeffrey R.'
'Imler, Gregory H.'
'Schwabacher, Alan W.'
'Cook, James M.'

_publ_section_title
;
 Total Synthesis of Macrocarpines D and E via an Enolate-Driven
 Copper-Mediated Cross-Coupling Process: Replacement of Catalytic
 Palladium with Copper Iodide.
;
_journal_issue 17
_journal_name_full 'Organic letters'
_journal_page_first 4174
_journal_page_last 4177
_journal_paper_doi 10.1021/acs.orglett.6b01526
_journal_volume 18
_journal_year 2016
_chemical_absolute_configuration ad
_chemical_formula_moiety 'C19 H20 N2 O'
_chemical_formula_sum 'C19 H20 N2 O'
_chemical_formula_weight 292.37
_space_group_crystal_system monoclinic
_space_group_IT_number 4
_space_group_name_Hall 'P 2yb'
_space_group_name_H-M_alt 'P 1 21 1'
_atom_sites_solution_hydrogens geom
_atom_sites_solution_primary direct
_atom_sites_solution_secondary difmap
_audit_creation_method SHELXL-2013
_cell_angle_alpha 90.00
_cell_angle_beta 117.8590(10)
_cell_angle_gamma 90.00
_cell_formula_units_Z 2
_cell_length_a 10.3077(3)
_cell_length_b 7.8255(2)
_cell_length_c 10.6948(3)
_cell_measurement_reflns_used 4560
_cell_measurement_temperature 150(2)
_cell_measurement_theta_max 68.21
_cell_measurement_theta_min 4.68
_cell_volume 762.69(4)
_computing_cell_refinement 'Bruker SMART v5.631 (Bruker, 2001)'
_computing_data_collection 'Bruker SMART v5.631 (Bruker, 2001)'
_computing_data_reduction
;
Bruker SAINT v6.45A (Bruker, 2002), Bruker XPREP v6.14 (Bruker, 2001)
;
_computing_molecular_graphics 'Bruker SHELXTL v6.14 (Bruker, 2000b)'
_computing_publication_material 'Bruker SHELXTL v6.14 (Bruker, 2000b)'
_computing_structure_refinement 'Bruker SHELXTL v6.14 (Bruker, 2000b)'
_computing_structure_solution 'Bruker SHELXTL v6.14 (Bruker, 2000b)'
_diffrn_ambient_temperature 150(2)
_diffrn_measured_fraction_theta_full 0.974
_diffrn_measured_fraction_theta_max 0.974
_diffrn_measurement_device 'Bruker PLATINUM 135 CCD'
_diffrn_measurement_method '\w scans'
_diffrn_radiation_monochromator 'Helios optics'
_diffrn_radiation_source 'rotating anode'
_diffrn_radiation_type CuK\a
_diffrn_radiation_wavelength 1.54178
_diffrn_reflns_av_R_equivalents 0.0369
_diffrn_reflns_av_sigmaI/netI 0.0438
_diffrn_reflns_limit_h_max 12
_diffrn_reflns_limit_h_min -12
_diffrn_reflns_limit_k_max 9
_diffrn_reflns_limit_k_min -8
_diffrn_reflns_limit_l_max 12
_diffrn_reflns_limit_l_min -11
_diffrn_reflns_number 4369
_diffrn_reflns_theta_full 68.20
_diffrn_reflns_theta_max 68.20
_diffrn_reflns_theta_min 4.68
_exptl_absorpt_coefficient_mu 0.622
_exptl_absorpt_correction_T_max 0.7530
_exptl_absorpt_correction_T_min 0.6194
_exptl_absorpt_correction_type multi-scan
_exptl_absorpt_process_details 'SADABS v2.10 (Bruker, 2000c)'
_exptl_crystal_colour colourless
_exptl_crystal_density_diffrn 1.274
_exptl_crystal_description irregular
_exptl_crystal_F_000 312
_exptl_crystal_size_max 0.997
_exptl_crystal_size_mid 0.516
_exptl_crystal_size_min 0.334
_refine_diff_density_max 0.278
_refine_diff_density_min -0.267
_refine_diff_density_rms 0.072
_refine_ls_abs_structure_details 'Flack H D (1983), Acta Cryst. A39, 876-881'
_refine_ls_abs_structure_Flack -0.1(3)
_refine_ls_extinction_coef 0.078(4)
_refine_ls_extinction_expression Fc^*^=kFc[1+0.001xFc^2^\l^3^/sin(2\q)]^-1/4^
_refine_ls_extinction_method SHELXL
_refine_ls_goodness_of_fit_ref 1.111
_refine_ls_hydrogen_treatment constr
_refine_ls_matrix_type full
_refine_ls_number_parameters 202
_refine_ls_number_reflns 2288
_refine_ls_number_restraints 1
_refine_ls_restrained_S_all 1.111
_refine_ls_R_factor_all 0.0430
_refine_ls_R_factor_gt 0.0430
_refine_ls_shift/su_max 0.000
_refine_ls_shift/su_mean 0.000
_refine_ls_structure_factor_coef Fsqd
_refine_ls_weighting_details 'calc w=1/[\s^2^(Fo^2^)+(0.0709P)^2^+0.1869P] where P=(Fo^2^+2Fc^2^)/3'
_refine_ls_weighting_scheme calc
_refine_ls_wR_factor_gt 0.1160
_refine_ls_wR_factor_ref 0.1160
_reflns_Friedel_coverage 0.489
_reflns_number_gt 2284
_reflns_number_total 2288
_reflns_threshold_expression I>2\s(I)
_cod_data_source_file ol6b01526_si_003.cif
_cod_data_source_block cook135
_cod_original_sg_symbol_H-M 'P 21'
_cod_database_code 1555601

loop_
_space_group_symop_operation_xyz
'x, y, z'
'-x, y+1/2, -z'

loop_
_atom_site_label
_atom_site_type_symbol
_atom_site_fract_x
_atom_site_fract_y
_atom_site_fract_z
_atom_site_U_iso_or_equiv
_atom_site_adp_type
_atom_site_occupancy
_atom_site_symmetry_multiplicity
_atom_site_calc_flag
_atom_site_refinement_flags
N1 N 1.09248(16) 0.7985(2) 0.39946(16) 0.0192(4) Uani 1 1 d .
C2 C 1.2109(2) 0.9290(3) 0.4420(2) 0.0211(4) Uani 1 1 d .
H2A H 1.2048 1.0024 0.5156 0.025 Uiso 1 1 calc R
C2A C 1.3621(2) 0.8477(3) 0.5104(2) 0.0254(5) Uani 1 1 d .
H2AA H 1.3783 0.7898 0.5978 0.038 Uiso 1 1 calc R
H2AB H 1.4368 0.9363 0.5324 0.038 Uiso 1 1 calc R
H2AC H 1.3687 0.7644 0.4452 0.038 Uiso 1 1 calc R
C3 C 1.1810(2) 1.0447(3) 0.3167(2) 0.0228(5) Uani 1 1 d .
C3A C 1.2774(2) 1.1404(4) 0.3009(3) 0.0368(6) Uani 1 1 d .
H3AA H 1.2482 1.2053 0.2170 0.044 Uiso 1 1 calc R
H3AB H 1.3763 1.1445 0.3735 0.044 Uiso 1 1 calc R
C4 C 1.0210(2) 1.0320(3) 0.2049(2) 0.0217(5) Uani 1 1 d .
H4A H 0.9952 1.1209 0.1298 0.026 Uiso 1 1 calc R
C5 C 1.00488(19) 0.8533(3) 0.1454(2) 0.0203(5) Uani 1 1 d .
O5 O 0.95610(17) 0.8198(2) 0.02131(15) 0.0304(4) Uani 1 1 d .
C6 C 1.0632(2) 0.7171(3) 0.2629(2) 0.0204(5) Uani 1 1 d .
H6A H 1.1587 0.6741 0.2724 0.024 Uiso 1 1 calc R
C7 C 0.9594(2) 0.5644(3) 0.2283(2) 0.0234(5) Uani 1 1 d .
H7A H 0.9266 0.5269 0.1296 0.028 Uiso 1 1 calc R
H7B H 1.0106 0.4678 0.2922 0.028 Uiso 1 1 calc R
C8 C 0.8294(2) 0.6183(3) 0.2470(2) 0.0215(4) Uani 1 1 d .
C9 C 0.6840(2) 0.5490(3) 0.1945(2) 0.0241(5) Uani 1 1 d .
C10 C 0.6098(3) 0.4055(3) 0.1129(2) 0.0319(5) Uani 1 1 d .
H10A H 0.6592 0.3260 0.0829 0.038 Uiso 1 1 calc R
C11 C 0.4639(3) 0.3826(3) 0.0773(2) 0.0381(6) Uani 1 1 d .
H11A H 0.4133 0.2858 0.0227 0.046 Uiso 1 1 calc R
C12 C 0.3882(2) 0.4984(4) 0.1196(2) 0.0358(6) Uani 1 1 d .
H12A H 0.2877 0.4784 0.0930 0.043 Uiso 1 1 calc R
C13 C 0.4569(2) 0.6411(3) 0.1994(2) 0.0314(5) Uani 1 1 d .
H13A H 0.4062 0.7206 0.2279 0.038 Uiso 1 1 calc R
C14 C 0.6055(2) 0.6621(3) 0.2361(2) 0.0239(5) Uani 1 1 d .
N15 N 0.69837(18) 0.7941(2) 0.31296(18) 0.0230(4) Uani 1 1 d .
C15 C 0.6580(2) 0.9415(3) 0.3681(3) 0.0344(6) Uani 1 1 d .
H15A H 0.6171 0.9040 0.4299 0.052 Uiso 1 1 calc R
H15B H 0.5844 1.0085 0.2896 0.052 Uiso 1 1 calc R
H15C H 0.7450 1.0121 0.4224 0.052 Uiso 1 1 calc R
C16 C 0.8330(2) 0.7643(2) 0.3170(2) 0.0191(4) Uani 1 1 d .
C17 C 0.9570(2) 0.8889(3) 0.3792(2) 0.0192(4) Uani 1 1 d .
H17A H 0.9695 0.9279 0.4732 0.023 Uiso 1 1 calc R
C18 C 0.9252(2) 1.0475(3) 0.2800(2) 0.0221(5) Uani 1 1 d .
H18A H 0.8201 1.0504 0.2094 0.027 Uiso 1 1 calc R
H18B H 0.9491 1.1542 0.3361 0.027 Uiso 1 1 calc R

loop_
_atom_site_aniso_label
_atom_site_aniso_U_11
_atom_site_aniso_U_22
_atom_site_aniso_U_33
_atom_site_aniso_U_23
_atom_site_aniso_U_13
_atom_site_aniso_U_12
N1 0.0193(8) 0.0205(8) 0.0179(8) -0.0009(7) 0.0087(6) -0.0010(7)
C2 0.0200(9) 0.0212(10) 0.0195(9) 0.0023(8) 0.0070(8) -0.0009(9)
C2A 0.0200(9) 0.0294(12) 0.0230(10) 0.0005(8) 0.0068(8) 0.0005(9)
C3 0.0212(9) 0.0231(11) 0.0232(10) 0.0028(8) 0.0096(8) 0.0008(9)
C3A 0.0253(10) 0.0421(14) 0.0374(13) 0.0126(11) 0.0100(9) -0.0067(11)
C4 0.0216(9) 0.0208(11) 0.0210(10) 0.0049(8) 0.0086(8) -0.0001(8)
C5 0.0161(8) 0.0269(11) 0.0189(10) 0.0013(8) 0.0090(7) -0.0002(8)
O5 0.0354(7) 0.0369(9) 0.0181(7) -0.0012(6) 0.0118(6) 0.0027(7)
C6 0.0226(9) 0.0200(10) 0.0205(10) 0.0004(8) 0.0116(8) 0.0028(9)
C7 0.0296(10) 0.0198(10) 0.0240(10) -0.0003(8) 0.0151(8) 0.0013(9)
C8 0.0266(10) 0.0204(10) 0.0179(9) -0.0001(8) 0.0107(8) -0.0023(9)
C9 0.0309(10) 0.0236(10) 0.0173(9) 0.0017(8) 0.0110(8) -0.0056(9)
C10 0.0437(12) 0.0247(12) 0.0242(11) -0.0042(9) 0.0134(10) -0.0105(11)
C11 0.0422(13) 0.0376(14) 0.0231(11) -0.0043(10) 0.0058(10) -0.0218(12)
C12 0.0298(10) 0.0461(15) 0.0246(11) 0.0026(11) 0.0070(9) -0.0151(12)
C13 0.0262(10) 0.0406(14) 0.0247(10) 0.0044(10) 0.0095(9) -0.0068(11)
C14 0.0273(10) 0.0255(11) 0.0188(9) 0.0019(8) 0.0107(8) -0.0058(9)
N15 0.0227(8) 0.0229(9) 0.0263(9) -0.0037(8) 0.0140(7) -0.0030(8)
C15 0.0291(10) 0.0324(13) 0.0479(15) -0.0103(10) 0.0233(10) -0.0005(10)
C16 0.0228(9) 0.0194(11) 0.0179(9) 0.0008(7) 0.0120(8) -0.0030(8)
C17 0.0231(9) 0.0175(10) 0.0186(9) -0.0027(8) 0.0111(8) -0.0033(8)
C18 0.0221(9) 0.0199(10) 0.0236(10) -0.0004(8) 0.0101(8) -0.0003(9)

loop_
_atom_type_symbol
_atom_type_description
_atom_type_scat_dispersion_real
_atom_type_scat_dispersion_imag
_atom_type_scat_source
C C 0.0181 0.0091 'International Tables Vol C Tables 4.2.6.8 and 6.1.1.4'
O O 0.0492 0.0322 'International Tables Vol C Tables 4.2.6.8 and 6.1.1.4'

loop_
_geom_angle_atom_site_label_1
_geom_angle_atom_site_label_2
_geom_angle_atom_site_label_3
_geom_angle
C17 N1 C6 108.31(14)
C17 N1 C2 107.30(16)
C6 N1 C2 110.73(15)
N1 C2 C2A 111.69(17)
N1 C2 C3 109.77(15)
C2A C2 C3 114.42(17)
N1 C2 H2A 106.8
C2A C2 H2A 106.8
C3 C2 H2A 106.8
C2 C2A H2AA 109.5
C2 C2A H2AB 109.5
H2AA C2A H2AB 109.5
C2 C2A H2AC 109.5
H2AA C2A H2AC 109.5
H2AB C2A H2AC 109.5
C3A C3 C4 122.8(2)
C3A C3 C2 126.56(18)
C4 C3 C2 110.61(16)
C3 C3A H3AA 120.0
C3 C3A H3AB 120.0
H3AA C3A H3AB 120.0
C5 C4 C3 104.85(17)
C5 C4 C18 108.69(16)
C3 C4 C18 107.95(16)
C5 C4 H4A 111.7
C3 C4 H4A 111.7
C18 C4 H4A 111.7
O5 C5 C4 124.74(19)
O5 C5 C6 123.39(19)
C4 C5 C6 111.84(16)
N1 C6 C7 111.71(16)
N1 C6 C5 109.14(16)
C7 C6 C5 112.38(15)
N1 C6 H6A 107.8
C7 C6 H6A 107.8
C5 C6 H6A 107.8
C8 C7 C6 108.32(17)
C8 C7 H7A 110.0
C6 C7 H7A 110.0
C8 C7 H7B 110.0
C6 C7 H7B 110.0
H7A C7 H7B 108.4
C16 C8 C9 106.68(18)
C16 C8 C7 120.87(18)
C9 C8 C7 132.30(19)
C14 C9 C10 118.2(2)
C14 C9 C8 106.78(18)
C10 C9 C8 135.0(2)
C11 C10 C9 118.7(2)
C11 C10 H10A 120.7
C9 C10 H10A 120.7
C10 C11 C12 121.8(2)
C10 C11 H11A 119.1
C12 C11 H11A 119.1
C13 C12 C11 121.3(2)
C13 C12 H12A 119.4
C11 C12 H12A 119.4
C12 C13 C14 116.4(2)
C12 C13 H13A 121.8
C14 C13 H13A 121.8
N15 C14 C13 127.9(2)
N15 C14 C9 108.48(17)
C13 C14 C9 123.6(2)
C14 N15 C16 107.23(17)
C14 N15 C15 125.93(17)
C16 N15 C15 126.67(17)
N15 C15 H15A 109.5
N15 C15 H15B 109.5
H15A C15 H15B 109.5
N15 C15 H15C 109.5
H15A C15 H15C 109.5
H15B C15 H15C 109.5
C8 C16 N15 110.82(18)
C8 C16 C17 126.31(18)
N15 C16 C17 122.62(17)
N1 C17 C16 107.67(16)
N1 C17 C18 111.15(16)
C16 C17 C18 110.56(16)
N1 C17 H17A 109.1
C16 C17 H17A 109.1
C18 C17 H17A 109.1
C4 C18 C17 107.99(16)
C4 C18 H18A 110.1
C17 C18 H18A 110.1
C4 C18 H18B 110.1
C17 C18 H18B 110.1
H18A C18 H18B 108.4

loop_
_geom_bond_atom_site_label_1
_geom_bond_atom_site_label_2
_geom_bond_distance
N1 C17 1.488(3)
N1 C6 1.489(2)
N1 C2 1.491(3)
C2 C2A 1.517(3)
C2 C3 1.524(3)
C2 H2A 1.0000
C2A H2AA 0.9800
C2A H2AB 0.9800
C2A H2AC 0.9800
C3 C3A 1.317(3)
C3 C4 1.522(2)
C3A H3AA 0.9500
C3A H3AB 0.9500
C4 C5 1.513(3)
C4 C18 1.541(3)
C4 H4A 1.0000
C5 O5 1.208(2)
C5 C6 1.539(3)
C6 C7 1.529(3)
C6 H6A 1.0000
C7 C8 1.504(3)
C7 H7A 0.9900
C7 H7B 0.9900
C8 C16 1.357(3)
C8 C9 1.439(3)
C9 C14 1.404(3)
C9 C10 1.409(3)
C10 C11 1.380(3)
C10 H10A 0.9500
C11 C12 1.401(4)
C11 H11A 0.9500
C12 C13 1.383(4)
C12 H12A 0.9500
C13 C14 1.402(3)
C13 H13A 0.9500
C14 N15 1.387(3)
N15 C16 1.388(3)
N15 C15 1.443(3)
C15 H15A 0.9800
C15 H15B 0.9800
C15 H15C 0.9800
C16 C17 1.494(3)
C17 C18 1.565(3)
C17 H17A 1.0000
C18 H18A 0.9900
C18 H18B 0.9900

loop_
_geom_torsion_atom_site_label_1
_geom_torsion_atom_site_label_2
_geom_torsion_atom_site_label_3
_geom_torsion_atom_site_label_4
_geom_torsion
C17 N1 C2 C2A 161.60(17)
C6 N1 C2 C2A -80.4(2)
C17 N1 C2 C3 -70.39(19)
C6 N1 C2 C3 47.6(2)
N1 C2 C3 C3A -159.7(2)
C2A C2 C3 C3A -33.2(3)
N1 C2 C3 C4 18.4(2)
C2A C2 C3 C4 144.92(18)
C3A C3 C4 C5 109.7(3)
C2 C3 C4 C5 -68.5(2)
C3A C3 C4 C18 -134.5(2)
C2 C3 C4 C18 47.3(2)
C3 C4 C5 O5 -126.6(2)
C18 C4 C5 O5 118.2(2)
C3 C4 C5 C6 51.5(2)
C18 C4 C5 C6 -63.71(19)
C17 N1 C6 C7 -71.3(2)
C2 N1 C6 C7 171.26(15)
C17 N1 C6 C5 53.6(2)
C2 N1 C6 C5 -63.84(19)
O5 C5 C6 N1 -171.14(17)
C4 C5 C6 N1 10.7(2)
O5 C5 C6 C7 -46.6(3)
C4 C5 C6 C7 135.23(18)
N1 C6 C7 C8 48.7(2)
C5 C6 C7 C8 -74.3(2)
C6 C7 C8 C16 -14.7(3)
C6 C7 C8 C9 160.2(2)
C16 C8 C9 C14 0.7(2)
C7 C8 C9 C14 -174.7(2)
C16 C8 C9 C10 178.4(2)
C7 C8 C9 C10 3.0(4)
C14 C9 C10 C11 0.1(3)
C8 C9 C10 C11 -177.4(2)
C9 C10 C11 C12 0.3(3)
C10 C11 C12 C13 -0.1(4)
C11 C12 C13 C14 -0.5(3)
C12 C13 C14 N15 179.0(2)
C12 C13 C14 C9 0.9(3)
C10 C9 C14 N15 -179.15(18)
C8 C9 C14 N15 -1.0(2)
C10 C9 C14 C13 -0.8(3)
C8 C9 C14 C13 177.4(2)
C13 C14 N15 C16 -177.4(2)
C9 C14 N15 C16 0.9(2)
C13 C14 N15 C15 -1.9(4)
C9 C14 N15 C15 176.4(2)
C9 C8 C16 N15 -0.1(2)
C7 C8 C16 N15 175.94(18)
C9 C8 C16 C17 -174.37(19)
C7 C8 C16 C17 1.7(3)
C14 N15 C16 C8 -0.5(2)
C15 N15 C16 C8 -175.9(2)
C14 N15 C16 C17 174.01(17)
C15 N15 C16 C17 -1.4(3)
C6 N1 C17 C16 52.5(2)
C2 N1 C17 C16 172.12(15)
C6 N1 C17 C18 -68.7(2)
C2 N1 C17 C18 50.90(19)
C8 C16 C17 N1 -20.7(3)
N15 C16 C17 N1 165.63(17)
C8 C16 C17 C18 100.8(2)
N15 C16 C17 C18 -72.8(2)
C5 C4 C18 C17 48.27(19)
C3 C4 C18 C17 -64.9(2)
N1 C17 C18 C4 14.5(2)
C16 C17 C18 C4 -105.05(18)
